data_4324628
loop_
_publ_author_name
'Daniel Rios'
'Miriam M. Gillett-Kunnath'
'Jacob D. Taylor'
'Allen G. Oliver'
'Slavi C. Sevov'

_publ_section_title
;
 Addition of a Thallium Vertex to Empty and Centered Nine-Atom Deltahedral
 Zintl Ions of Germanium and Tin
;
_journal_name_full 'Inorganic Chemistry'
_journal_page_first 2373
_journal_page_last 2377
_journal_paper_doi 10.1021/ic102152e
_journal_volume 50
_journal_year 2011
_chemical_formula_moiety '3(C18 H36 K N2 O6), 2(C5 H5 N), Ge9 Tl'
_chemical_formula_sum 'C64 H118 Ge9 K3 N8 O18 Tl'
_chemical_formula_weight 2262.64
_chemical_name_common '[K-crypt]3[Ge9Tl].2py'
_chemical_name_systematic
; 
 ? 
;
_space_group_IT_number 92
_symmetry_cell_setting tetragonal
_symmetry_space_group_name_Hall 'P 4abw 2nw'
_symmetry_space_group_name_H-M 'P 41 21 2'
_atom_sites_solution_hydrogens geom
_atom_sites_solution_primary direct
_atom_sites_solution_secondary difmap
_audit_creation_method SHELXL-97
_cell_angle_alpha 90.00
_cell_angle_beta 90.00
_cell_angle_gamma 90.00
_cell_formula_units_Z 8
_cell_length_a 21.9176(4)
_cell_length_b 21.9176(4)
_cell_length_c 36.9948(8)
_cell_measurement_reflns_used 9389
_cell_measurement_temperature 100(2)
_cell_measurement_theta_max 26.25
_cell_measurement_theta_min 2.20
_cell_volume 17771.6(6)
_computing_cell_refinement 'Bruker SAINT v7.60A'
_computing_data_collection 'Bruker APEX-II v2008-6'
_computing_data_reduction 'Bruker SAINT v7.60A'
_computing_molecular_graphics SHELXL-XP
_computing_publication_material SHELXTL
_computing_structure_refinement 'SHELXL-97 (Sheldrick, 1997)'
_computing_structure_solution 'SHELXS-97 (Sheldrick, 1990)'
_diffrn_ambient_temperature 100(2)
_diffrn_detector_area_resol_mean 8.33
_diffrn_measured_fraction_theta_full 0.998
_diffrn_measured_fraction_theta_max 0.998
_diffrn_measurement_device_type 'APEX-II D8 diffractometer'
_diffrn_measurement_method 'combination of omega and phi-scans'
_diffrn_radiation_monochromator graphite
_diffrn_radiation_source 'fine-focus sealed tube'
_diffrn_radiation_type MoK\a
_diffrn_radiation_wavelength 0.71073
_diffrn_reflns_av_R_equivalents 0.0344
_diffrn_reflns_av_sigmaI/netI 0.0168
_diffrn_reflns_limit_h_max 27
_diffrn_reflns_limit_h_min -27
_diffrn_reflns_limit_k_max 23
_diffrn_reflns_limit_k_min -27
_diffrn_reflns_limit_l_max 44
_diffrn_reflns_limit_l_min -46
_diffrn_reflns_number 265074
_diffrn_reflns_theta_full 26.43
_diffrn_reflns_theta_max 26.43
_diffrn_reflns_theta_min 1.08
_exptl_absorpt_coefficient_mu 5.007
_exptl_absorpt_correction_T_max 0.2393
_exptl_absorpt_correction_T_min 0.1886
_exptl_absorpt_correction_type empirical
_exptl_absorpt_process_details 'SADABS, Sheldrick, 2008'
_exptl_crystal_colour black
_exptl_crystal_density_diffrn 1.691
_exptl_crystal_description block
_exptl_crystal_F_000 9024
_exptl_crystal_size_max 0.50
_exptl_crystal_size_mid 0.45
_exptl_crystal_size_min 0.40
_refine_diff_density_max 1.759
_refine_diff_density_min -1.720
_refine_diff_density_rms 0.114
_refine_ls_abs_structure_details 'Flack H D (1983), Acta Cryst. A39, 876-881'
_refine_ls_abs_structure_Flack 0.531(4)
_refine_ls_extinction_method none
_refine_ls_goodness_of_fit_ref 1.087
_refine_ls_hydrogen_treatment constr
_refine_ls_matrix_type full
_refine_ls_number_parameters 930
_refine_ls_number_reflns 18259
_refine_ls_number_restraints 0
_refine_ls_restrained_S_all 1.087
_refine_ls_R_factor_all 0.0339
_refine_ls_R_factor_gt 0.0301
_refine_ls_shift/su_max 0.009
_refine_ls_shift/su_mean 0.000
_refine_ls_structure_factor_coef Fsqd
_refine_ls_weighting_details 'calc w=1/[\s^2^(Fo^2^)+(0.0438P)^2^+37.5304P] where P=(Fo^2^+2Fc^2^)/3'
_refine_ls_weighting_scheme calc
_refine_ls_wR_factor_gt 0.0792
_refine_ls_wR_factor_ref 0.0816
_reflns_number_gt 17201
_reflns_number_total 18259
_reflns_threshold_expression >2sigma(I)
_cod_data_source_file ic102152e_si_002_1.cif
_cod_data_source_block dr26
_cod_database_code 4324628

loop_
_symmetry_equiv_pos_as_xyz
'x, y, z'
'-x, -y, z+1/2'
'-y+1/2, x+1/2, z+1/4'
'y+1/2, -x+1/2, z+3/4'
'-x+1/2, y+1/2, -z+1/4'
'x+1/2, -y+1/2, -z+3/4'
'y, x, -z'
'-y, -x, -z+1/2'

loop_
_atom_site_label
_atom_site_type_symbol
_atom_site_fract_x
_atom_site_fract_y
_atom_site_fract_z
_atom_site_U_iso_or_equiv
_atom_site_adp_type
_atom_site_occupancy
_atom_site_symmetry_multiplicity
_atom_site_calc_flag
_atom_site_refinement_flags
Tl1 Tl 0.682123(10) 0.231830(10) 0.437538(6) 0.03556(6) Uani 1 1 d .
Ge1 Ge 0.66913(2) 0.23969(2) 0.518046(14) 0.02414(11) Uani 1 1 d .
Ge2 Ge 0.74469(2) 0.32127(2) 0.486111(13) 0.01980(10) Uani 1 1 d .
Ge3 Ge 0.81028(2) 0.22827(2) 0.457542(13) 0.02411(11) Uani 1 1 d .
Ge4 Ge 0.73327(2) 0.14647(2) 0.489399(13) 0.02268(10) Uani 1 1 d .
Ge5 Ge 0.73883(2) 0.17172(2) 0.557288(13) 0.02263(10) Uani 1 1 d .
Ge6 Ge 0.74830(2) 0.30120(2) 0.554519(13) 0.02287(11) Uani 1 1 d .
Ge7 Ge 0.85072(2) 0.29309(2) 0.509956(14) 0.02248(10) Uani 1 1 d .
Ge8 Ge 0.84227(2) 0.16249(2) 0.511387(13) 0.02074(10) Uani 1 1 d .
Ge9 Ge 0.83908(2) 0.22973(2) 0.568747(13) 0.02377(10) Uani 1 1 d .
K1 K 0.49475(4) 0.48622(4) 0.59683(2) 0.01462(17) Uani 1 1 d .
K2 K 0.00701(5) 0.49504(5) 0.63838(3) 0.0216(2) Uani 1 1 d .
K3 K 0.66360(4) 0.33640(4) 0.2500 0.0188(3) Uani 1 2 d S
K4 K 0.67785(4) 0.32215(4) 0.7500 0.0164(2) Uani 1 2 d S
O1 O 0.44487(15) 0.45550(15) 0.66499(8) 0.0231(7) Uani 1 1 d .
O2 O 0.59194(13) 0.45546(15) 0.55272(9) 0.0201(7) Uani 1 1 d .
O3 O 0.38754(14) 0.51849(15) 0.56066(9) 0.0223(7) Uani 1 1 d .
O4 O 0.50106(15) 0.36541(14) 0.56752(9) 0.0213(7) Uani 1 1 d .
O5 O 0.55916(15) 0.51453(15) 0.66115(8) 0.0222(7) Uani 1 1 d .
O6 O 0.48054(15) 0.60852(15) 0.57006(8) 0.0211(7) Uani 1 1 d .
O7 O -0.0657(2) 0.5811(2) 0.67216(11) 0.0507(13) Uani 1 1 d .
O8 O 0.1176(2) 0.5456(2) 0.66536(14) 0.0547(13) Uani 1 1 d .
O9 O -0.07315(19) 0.4585(2) 0.69444(12) 0.0445(10) Uani 1 1 d .
O10 O 0.1086(2) 0.4167(2) 0.65386(14) 0.0543(13) Uani 1 1 d .
O11 O -0.03537(18) 0.42670(18) 0.58190(10) 0.0335(8) Uani 1 1 d .
O12 O 0.01163(16) 0.54351(16) 0.56813(9) 0.0279(8) Uani 1 1 d .
O13 O 0.68095(16) 0.44838(15) 0.28646(10) 0.0282(7) Uani 1 1 d .
O14 O 0.75296(15) 0.26822(16) 0.28698(9) 0.0263(7) Uani 1 1 d .
O15 O 0.56316(15) 0.29652(17) 0.28894(10) 0.0282(8) Uani 1 1 d .
O16 O 0.57218(14) 0.28061(15) 0.78487(9) 0.0234(7) Uani 1 1 d .
O17 O 0.69092(16) 0.43079(15) 0.79057(9) 0.0243(7) Uani 1 1 d .
O18 O 0.76154(17) 0.24842(16) 0.78777(8) 0.0289(8) Uani 1 1 d .
N1 N 0.60211(17) 0.57094(18) 0.59318(10) 0.0204(8) Uani 1 1 d .
N2 N 0.38611(18) 0.40154(18) 0.60008(11) 0.0218(8) Uani 1 1 d .
N4 N -0.0144(2) 0.3632(2) 0.65109(13) 0.0343(11) Uani 1 1 d .
N5 N 0.67062(19) 0.3410(2) 0.33080(11) 0.0266(9) Uani 1 1 d .
N6 N 0.67489(18) 0.31811(18) 0.83144(10) 0.0210(8) Uani 1 1 d .
N7 N 0.8054(2) 0.5597(3) 0.52586(15) 0.0436(12) Uani 1 1 d .
N8 N 0.1973(3) 0.4291(3) 0.50624(16) 0.0589(16) Uani 1 1 d .
N9 N 0.0361(2) 0.6271(2) 0.62836(13) 0.0353(11) Uani 1 1 d .
C1 C 0.4865(2) 0.4564(2) 0.69473(13) 0.0274(11) Uani 1 1 d .
H1A H 0.5143 0.4209 0.6933 0.033 Uiso 1 1 calc R
H1B H 0.4638 0.4542 0.7178 0.033 Uiso 1 1 calc R
C2 C 0.3322(2) 0.4905(2) 0.57244(15) 0.0294(11) Uani 1 1 d .
H2A H 0.2988 0.5007 0.5555 0.035 Uiso 1 1 calc R
H2B H 0.3210 0.5062 0.5966 0.035 Uiso 1 1 calc R
C3 C 0.4361(2) 0.6112(2) 0.54203(13) 0.0239(10) Uani 1 1 d .
H3A H 0.4512 0.5894 0.5204 0.029 Uiso 1 1 calc R
H3B H 0.4286 0.6543 0.5353 0.029 Uiso 1 1 calc R
C5 C 0.6401(2) 0.5518(2) 0.56244(14) 0.0285(11) Uani 1 1 d .
H5A H 0.6806 0.5714 0.5648 0.034 Uiso 1 1 calc R
H5B H 0.6212 0.5672 0.5399 0.034 Uiso 1 1 calc R
C6 C 0.3611(2) 0.4037(2) 0.63727(14) 0.0286(11) Uani 1 1 d .
H6A H 0.3327 0.3690 0.6405 0.034 Uiso 1 1 calc R
H6B H 0.3371 0.4417 0.6401 0.034 Uiso 1 1 calc R
C7 C 0.6491(2) 0.4845(2) 0.55884(15) 0.0282(11) Uani 1 1 d .
H7B H 0.6770 0.4759 0.5384 0.034 Uiso 1 1 calc R
H7C H 0.6679 0.4682 0.5812 0.034 Uiso 1 1 calc R
C8 C 0.4466(2) 0.3332(2) 0.55971(14) 0.0279(11) Uani 1 1 d .
H8B H 0.4559 0.2898 0.5547 0.034 Uiso 1 1 calc R
H8C H 0.4266 0.3509 0.5381 0.034 Uiso 1 1 calc R
C9 C 0.4079(3) 0.4014(3) 0.66635(14) 0.0308(12) Uani 1 1 d .
H9A H 0.3877 0.3984 0.6902 0.037 Uiso 1 1 calc R
H9B H 0.4339 0.3649 0.6631 0.037 Uiso 1 1 calc R
C10 C 0.5333(2) 0.6422(2) 0.56064(14) 0.0271(11) Uani 1 1 d .
H10A H 0.5229 0.6860 0.5584 0.033 Uiso 1 1 calc R
H10B H 0.5491 0.6280 0.5370 0.033 Uiso 1 1 calc R
C11 C 0.5988(2) 0.5664(2) 0.66065(13) 0.0274(11) Uani 1 1 d .
H11A H 0.6253 0.5659 0.6823 0.033 Uiso 1 1 calc R
H11B H 0.5743 0.6043 0.6612 0.033 Uiso 1 1 calc R
C12 C 0.5419(2) 0.3616(2) 0.53734(13) 0.0229(10) Uani 1 1 d .
H12A H 0.5241 0.3828 0.5162 0.027 Uiso 1 1 calc R
H12B H 0.5490 0.3184 0.5308 0.027 Uiso 1 1 calc R
C13 C 0.3781(2) 0.5827(2) 0.55476(13) 0.0240(10) Uani 1 1 d .
H13A H 0.3647 0.6023 0.5775 0.029 Uiso 1 1 calc R
H13B H 0.3457 0.5888 0.5364 0.029 Uiso 1 1 calc R
C14 C 0.6012(2) 0.3915(2) 0.54795(13) 0.0235(10) Uani 1 1 d .
H14A H 0.6165 0.3733 0.5707 0.028 Uiso 1 1 calc R
H14B H 0.6322 0.3845 0.5289 0.028 Uiso 1 1 calc R
C15 C 0.6376(2) 0.5649(2) 0.62679(13) 0.0261(10) Uani 1 1 d .
H15A H 0.6677 0.5984 0.6280 0.031 Uiso 1 1 calc R
H15B H 0.6604 0.5259 0.6261 0.031 Uiso 1 1 calc R
C16 C 0.4047(2) 0.3384(2) 0.59221(14) 0.0274(11) Uani 1 1 d .
H16A H 0.3677 0.3135 0.5878 0.033 Uiso 1 1 calc R
H16B H 0.4257 0.3214 0.6136 0.033 Uiso 1 1 calc R
C17 C 0.5809(2) 0.6340(2) 0.58907(13) 0.0262(11) Uani 1 1 d .
H17A H 0.6164 0.6601 0.5831 0.031 Uiso 1 1 calc R
H17B H 0.5643 0.6481 0.6125 0.031 Uiso 1 1 calc R
C18 C 0.5225(2) 0.5146(2) 0.69307(13) 0.0266(11) Uani 1 1 d .
H18A H 0.4944 0.5499 0.6927 0.032 Uiso 1 1 calc R
H18B H 0.5489 0.5180 0.7147 0.032 Uiso 1 1 calc R
C19 C 0.1120(6) 0.5998(5) 0.6733(5) 0.202(11) Uani 1 1 d .
H19A H 0.1536 0.6142 0.6791 0.242 Uiso 1 1 calc R
H19B H 0.0891 0.6003 0.6963 0.242 Uiso 1 1 calc R
C20 C 0.1598(4) 0.4474(4) 0.6692(3) 0.078(3) Uani 1 1 d .
H20A H 0.1826 0.4184 0.6846 0.094 Uiso 1 1 calc R
H20B H 0.1873 0.4606 0.6494 0.094 Uiso 1 1 calc R
C21 C 0.1439(3) 0.4972(4) 0.6894(2) 0.067(2) Uani 1 1 d .
H21A H 0.1804 0.5133 0.7020 0.080 Uiso 1 1 calc R
H21B H 0.1135 0.4853 0.7079 0.080 Uiso 1 1 calc R
C22 C -0.0308(3) 0.5149(3) 0.54393(14) 0.0337(12) Uani 1 1 d .
H22A H -0.0236 0.5294 0.5189 0.040 Uiso 1 1 calc R
H22B H -0.0731 0.5259 0.5508 0.040 Uiso 1 1 calc R
C23 C -0.0452(4) 0.3547(3) 0.68506(18) 0.0530(18) Uani 1 1 d .
H23A H -0.0151 0.3593 0.7048 0.064 Uiso 1 1 calc R
H23B H -0.0611 0.3125 0.6860 0.064 Uiso 1 1 calc R
C24 C -0.1191(3) 0.5036(4) 0.70302(18) 0.0544(19) Uani 1 1 d .
H24A H -0.1393 0.4927 0.7261 0.065 Uiso 1 1 calc R
H24B H -0.1504 0.5043 0.6838 0.065 Uiso 1 1 calc R
C25 C 0.0440(3) 0.3306(3) 0.65187(19) 0.0459(15) Uani 1 1 d .
H25A H 0.0582 0.3246 0.6267 0.055 Uiso 1 1 calc R
H25B H 0.0374 0.2898 0.6626 0.055 Uiso 1 1 calc R
C26 C -0.0910(4) 0.5640(4) 0.70625(17) 0.056(2) Uani 1 1 d .
H26A H -0.1220 0.5942 0.7138 0.067 Uiso 1 1 calc R
H26B H -0.0585 0.5630 0.7248 0.067 Uiso 1 1 calc R
C27 C -0.0204(3) 0.6596(3) 0.63672(18) 0.0468(16) Uani 1 1 d .
H27A H -0.0499 0.6518 0.6170 0.056 Uiso 1 1 calc R
H27B H -0.0116 0.7039 0.6368 0.056 Uiso 1 1 calc R
C28 C -0.0978(3) 0.3986(4) 0.6920(2) 0.060(2) Uani 1 1 d .
H28A H -0.1277 0.3964 0.6719 0.072 Uiso 1 1 calc R
H28B H -0.1189 0.3877 0.7147 0.072 Uiso 1 1 calc R
C29 C -0.0501(4) 0.6432(3) 0.67194(19) 0.058(2) Uani 1 1 d .
H29A H -0.0218 0.6520 0.6921 0.070 Uiso 1 1 calc R
H29B H -0.0873 0.6682 0.6754 0.070 Uiso 1 1 calc R
C30 C 0.0139(3) 0.6081(3) 0.56265(15) 0.0376(13) Uani 1 1 d .
H30A H -0.0277 0.6253 0.5644 0.045 Uiso 1 1 calc R
H30B H 0.0299 0.6170 0.5382 0.045 Uiso 1 1 calc R
C31 C 0.0926(3) 0.3623(3) 0.67252(17) 0.0430(15) Uani 1 1 d .
H31A H 0.0778 0.3723 0.6971 0.052 Uiso 1 1 calc R
H31B H 0.1287 0.3355 0.6748 0.052 Uiso 1 1 calc R
C32 C 0.0862(3) 0.6452(3) 0.65235(19) 0.0506(17) Uani 1 1 d .
H32A H 0.1188 0.6635 0.6373 0.061 Uiso 1 1 calc R
H32B H 0.0709 0.6775 0.6687 0.061 Uiso 1 1 calc R
C33 C -0.0318(3) 0.3617(3) 0.58453(17) 0.0464(16) Uani 1 1 d .
H33A H 0.0106 0.3483 0.5798 0.056 Uiso 1 1 calc R
H33B H -0.0586 0.3429 0.5661 0.056 Uiso 1 1 calc R
C34 C 0.0541(3) 0.6366(3) 0.59056(17) 0.0415(14) Uani 1 1 d .
H34A H 0.0960 0.6205 0.5873 0.050 Uiso 1 1 calc R
H34B H 0.0557 0.6811 0.5860 0.050 Uiso 1 1 calc R
C35 C -0.0509(3) 0.3412(3) 0.62105(17) 0.0500(17) Uani 1 1 d .
H35A H -0.0937 0.3543 0.6250 0.060 Uiso 1 1 calc R
H35B H -0.0504 0.2961 0.6215 0.060 Uiso 1 1 calc R
C36 C -0.0228(3) 0.4474(3) 0.54573(14) 0.0340(12) Uani 1 1 d .
H36A H -0.0510 0.4273 0.5285 0.041 Uiso 1 1 calc R
H36B H 0.0194 0.4364 0.5389 0.041 Uiso 1 1 calc R
C37 C 0.7497(2) 0.2599(3) 0.32538(13) 0.0302(11) Uani 1 1 d .
H37A H 0.7900 0.2471 0.3348 0.036 Uiso 1 1 calc R
H37B H 0.7197 0.2275 0.3312 0.036 Uiso 1 1 calc R
C38 C 0.5602(2) 0.3108(3) 0.32631(14) 0.0346(12) Uani 1 1 d .
H38A H 0.5289 0.2850 0.3382 0.041 Uiso 1 1 calc R
H38B H 0.5483 0.3540 0.3294 0.041 Uiso 1 1 calc R
C39 C 0.6975(3) 0.4497(2) 0.32330(15) 0.0338(12) Uani 1 1 d .
H39A H 0.6896 0.4908 0.3334 0.041 Uiso 1 1 calc R
H39B H 0.7417 0.4410 0.3258 0.041 Uiso 1 1 calc R
C40 C 0.7158(3) 0.4917(2) 0.26613(16) 0.0352(13) Uani 1 1 d .
H40A H 0.7593 0.4797 0.2661 0.042 Uiso 1 1 calc R
H40B H 0.7124 0.5326 0.2774 0.042 Uiso 1 1 calc R
C41 C 0.6614(3) 0.4030(3) 0.34358(15) 0.0343(12) Uani 1 1 d .
H41A H 0.6726 0.4051 0.3695 0.041 Uiso 1 1 calc R
H41B H 0.6175 0.4132 0.3416 0.041 Uiso 1 1 calc R
C42 C 0.7730(3) 0.2133(3) 0.26943(14) 0.0393(14) Uani 1 1 d .
H42A H 0.7407 0.1818 0.2710 0.047 Uiso 1 1 calc R
H42B H 0.8100 0.1975 0.2815 0.047 Uiso 1 1 calc R
C43 C 0.5060(2) 0.3077(3) 0.27170(15) 0.0319(12) Uani 1 1 d .
H43A H 0.4975 0.3521 0.2715 0.038 Uiso 1 1 calc R
H43B H 0.4729 0.2871 0.2852 0.038 Uiso 1 1 calc R
C44 C 0.6217(2) 0.2998(3) 0.34371(14) 0.0305(11) Uani 1 1 d .
H44A H 0.6174 0.3048 0.3702 0.037 Uiso 1 1 calc R
H44B H 0.6341 0.2571 0.3390 0.037 Uiso 1 1 calc R
C45 C 0.7308(2) 0.3185(2) 0.34296(14) 0.0310(11) Uani 1 1 d .
H45A H 0.7296 0.3125 0.3695 0.037 Uiso 1 1 calc R
H45B H 0.7619 0.3500 0.3377 0.037 Uiso 1 1 calc R
C46 C 0.5650(2) 0.2958(2) 0.82232(14) 0.0270(11) Uani 1 1 d .
H46A H 0.5303 0.2727 0.8326 0.032 Uiso 1 1 calc R
H46B H 0.5561 0.3399 0.8248 0.032 Uiso 1 1 calc R
C47 C 0.6685(2) 0.3796(2) 0.84630(12) 0.0257(10) Uani 1 1 d .
H47A H 0.6790 0.3788 0.8723 0.031 Uiso 1 1 calc R
H47B H 0.6253 0.3926 0.8442 0.031 Uiso 1 1 calc R
C48 C 0.7514(2) 0.2340(3) 0.82501(13) 0.0323(12) Uani 1 1 d .
H48A H 0.7893 0.2177 0.8358 0.039 Uiso 1 1 calc R
H48B H 0.7193 0.2024 0.8271 0.039 Uiso 1 1 calc R
C49 C 0.7830(3) 0.1967(3) 0.76857(15) 0.0508(19) Uani 1 1 d .
H49A H 0.7501 0.1660 0.7664 0.061 Uiso 1 1 calc R
H49B H 0.8177 0.1780 0.7817 0.061 Uiso 1 1 calc R
C50 C 0.7267(3) 0.4769(2) 0.77253(15) 0.0322(12) Uani 1 1 d .
H50A H 0.7703 0.4653 0.7730 0.039 Uiso 1 1 calc R
H50B H 0.7222 0.5163 0.7853 0.039 Uiso 1 1 calc R
C51 C 0.6223(2) 0.2804(2) 0.84234(13) 0.0254(10) Uani 1 1 d .
H51A H 0.6152 0.2858 0.8686 0.030 Uiso 1 1 calc R
H51B H 0.6323 0.2369 0.8381 0.030 Uiso 1 1 calc R
C52 C 0.7085(3) 0.4259(2) 0.82750(14) 0.0294(11) Uani 1 1 d .
H52A H 0.7044 0.4661 0.8395 0.035 Uiso 1 1 calc R
H52B H 0.7518 0.4131 0.8291 0.035 Uiso 1 1 calc R
C53 C 0.5167(2) 0.2942(3) 0.76549(15) 0.0301(11) Uani 1 1 d .
H53A H 0.5088 0.3387 0.7661 0.036 Uiso 1 1 calc R
H53B H 0.4818 0.2732 0.7771 0.036 Uiso 1 1 calc R
C54 C 0.7319(2) 0.2907(2) 0.84486(12) 0.0284(11) Uani 1 1 d .
H54A H 0.7268 0.2807 0.8708 0.034 Uiso 1 1 calc R
H54B H 0.7649 0.3214 0.8430 0.034 Uiso 1 1 calc R
C55 C 0.8041(2) 0.5001(3) 0.53249(18) 0.0415(14) Uani 1 1 d .
H55A H 0.7992 0.4734 0.5125 0.050 Uiso 1 1 calc R
C56 C 0.8092(3) 0.4747(3) 0.5656(2) 0.0494(16) Uani 1 1 d .
H56A H 0.8074 0.4317 0.5685 0.059 Uiso 1 1 calc R
C57 C 0.8171(3) 0.5122(4) 0.5954(2) 0.059(2) Uani 1 1 d .
H57A H 0.8215 0.4958 0.6190 0.070 Uiso 1 1 calc R
C58 C 0.8182(3) 0.5749(4) 0.5893(2) 0.0559(19) Uani 1 1 d .
H58A H 0.8229 0.6025 0.6089 0.067 Uiso 1 1 calc R
C59 C 0.8126(3) 0.5961(3) 0.55489(18) 0.0448(15) Uani 1 1 d .
H59A H 0.8139 0.6389 0.5511 0.054 Uiso 1 1 calc R
C60 C 0.1734(4) 0.3952(3) 0.5334(2) 0.0601(19) Uani 1 1 d .
H60A H 0.1718 0.3521 0.5306 0.072 Uiso 1 1 calc R
C61 C 0.1513(3) 0.4201(4) 0.5651(2) 0.0561(19) Uani 1 1 d .
H61A H 0.1377 0.3949 0.5844 0.067 Uiso 1 1 calc R
C62 C 0.1496(3) 0.4821(4) 0.5677(2) 0.0563(19) Uani 1 1 d .
H62A H 0.1332 0.5008 0.5888 0.068 Uiso 1 1 calc R
C63 C 0.1709(3) 0.5167(3) 0.5409(2) 0.0515(17) Uani 1 1 d .
H63A H 0.1694 0.5599 0.5425 0.062 Uiso 1 1 calc R
C64 C 0.1946(3) 0.4892(3) 0.51123(19) 0.0489(16) Uani 1 1 d .
H64A H 0.2105 0.5146 0.4927 0.059 Uiso 1 1 calc R
C65 C 0.3404(2) 0.4228(2) 0.57404(15) 0.0304(11) Uani 1 1 d .
H65A H 0.3007 0.4039 0.5802 0.036 Uiso 1 1 calc R
H65B H 0.3522 0.4081 0.5497 0.036 Uiso 1 1 calc R

loop_
_atom_site_aniso_label
_atom_site_aniso_U_11
_atom_site_aniso_U_22
_atom_site_aniso_U_33
_atom_site_aniso_U_23
_atom_site_aniso_U_13
_atom_site_aniso_U_12
Tl1 0.04464(12) 0.03063(11) 0.03140(10) 0.00253(9) -0.01392(9) 0.00372(9)
Ge1 0.0179(2) 0.0211(2) 0.0334(3) 0.0028(2) 0.00181(19) 0.00287(19)
Ge2 0.0197(2) 0.0179(2) 0.0218(2) 0.00327(18) 0.00172(18) 0.00608(17)
Ge3 0.0323(3) 0.0206(2) 0.0193(2) 0.00204(19) 0.00846(19) 0.0070(2)
Ge4 0.0292(2) 0.0153(2) 0.0236(2) -0.00008(18) -0.0029(2) -0.00042(19)
Ge5 0.0244(2) 0.0239(2) 0.0196(2) 0.00540(18) 0.00273(19) 0.00010(19)
Ge6 0.0283(3) 0.0217(2) 0.0185(2) -0.00415(18) 0.00239(18) 0.00810(19)
Ge7 0.0158(2) 0.0214(2) 0.0303(3) 0.0044(2) -0.00012(19) -0.00031(18)
Ge8 0.0212(2) 0.0172(2) 0.0238(2) 0.00164(18) 0.00313(18) 0.00780(18)
Ge9 0.0250(2) 0.0228(2) 0.0235(2) -0.0005(2) -0.00464(19) 0.0028(2)
K1 0.0138(4) 0.0157(4) 0.0143(4) -0.0006(3) -0.0001(3) -0.0003(3)
K2 0.0222(5) 0.0217(5) 0.0210(5) -0.0013(4) -0.0015(4) 0.0001(4)
K3 0.0168(4) 0.0168(4) 0.0228(7) 0.0012(4) 0.0012(4) 0.0016(5)
K4 0.0168(4) 0.0168(4) 0.0157(6) 0.0006(3) 0.0006(3) 0.0033(5)
O1 0.0264(18) 0.0275(18) 0.0154(15) 0.0035(13) -0.0004(13) -0.0007(14)
O2 0.0116(14) 0.0239(17) 0.0246(17) -0.0014(13) 0.0003(12) 0.0026(12)
O3 0.0163(15) 0.0265(17) 0.0242(17) 0.0008(14) -0.0004(13) 0.0016(12)
O4 0.0235(16) 0.0201(16) 0.0203(17) -0.0040(13) 0.0083(13) -0.0002(13)
O5 0.0234(17) 0.0276(18) 0.0156(15) -0.0045(13) -0.0015(13) -0.0020(14)
O6 0.0237(17) 0.0212(16) 0.0185(16) 0.0069(13) -0.0020(13) 0.0008(13)
O7 0.077(3) 0.046(3) 0.029(2) 0.0054(19) 0.025(2) 0.028(2)
O8 0.059(3) 0.039(3) 0.066(3) 0.004(2) -0.030(2) -0.011(2)
O9 0.035(2) 0.054(3) 0.044(2) 0.008(2) 0.0131(19) 0.002(2)
O10 0.038(2) 0.047(3) 0.078(3) 0.021(2) -0.025(2) -0.003(2)
O11 0.041(2) 0.036(2) 0.0241(18) -0.0045(15) -0.0085(16) -0.0057(17)
O12 0.0309(19) 0.0290(19) 0.0240(18) -0.0027(14) -0.0015(14) 0.0034(15)
O13 0.0278(18) 0.0225(17) 0.0344(19) -0.0028(14) 0.0004(15) -0.0035(14)
O14 0.0295(18) 0.0252(17) 0.0241(16) -0.0033(15) -0.0043(13) 0.0106(15)
O15 0.0177(16) 0.035(2) 0.0319(19) 0.0003(15) 0.0025(14) 0.0025(14)
O16 0.0176(16) 0.0280(18) 0.0245(17) 0.0020(14) 0.0026(13) 0.0022(13)
O17 0.0264(18) 0.0235(16) 0.0230(17) 0.0002(13) 0.0015(14) -0.0056(14)
O18 0.0345(19) 0.036(2) 0.0165(15) 0.0001(13) -0.0001(14) 0.0204(16)
N1 0.0182(19) 0.022(2) 0.021(2) -0.0004(15) -0.0028(15) -0.0045(15)
N2 0.020(2) 0.023(2) 0.022(2) -0.0062(16) 0.0061(16) -0.0051(16)
N4 0.038(3) 0.027(2) 0.038(3) 0.0044(19) -0.007(2) -0.012(2)
N5 0.026(2) 0.032(2) 0.022(2) -0.0039(17) 0.0035(16) 0.0065(18)
N6 0.022(2) 0.025(2) 0.0161(18) 0.0020(15) 0.0011(15) 0.0048(16)
N7 0.032(3) 0.048(3) 0.051(3) -0.001(2) 0.006(2) -0.001(2)
N8 0.074(4) 0.058(4) 0.044(3) -0.001(3) 0.002(3) -0.006(3)
N9 0.050(3) 0.022(2) 0.033(3) -0.0037(19) 0.000(2) 0.001(2)
C1 0.024(2) 0.041(3) 0.018(2) 0.008(2) 0.0028(19) 0.003(2)
C2 0.012(2) 0.038(3) 0.038(3) -0.001(2) -0.001(2) 0.002(2)
C3 0.026(2) 0.025(2) 0.020(2) 0.0020(19) -0.0061(19) 0.0065(19)
C5 0.019(2) 0.038(3) 0.028(3) 0.005(2) 0.002(2) -0.013(2)
C6 0.028(3) 0.029(3) 0.028(3) -0.004(2) 0.014(2) -0.012(2)
C7 0.014(2) 0.041(3) 0.030(3) -0.004(2) 0.0017(19) -0.001(2)
C8 0.032(3) 0.021(2) 0.031(3) -0.011(2) 0.007(2) -0.006(2)
C9 0.033(3) 0.037(3) 0.022(3) 0.000(2) 0.012(2) -0.009(2)
C10 0.035(3) 0.019(2) 0.028(3) 0.009(2) -0.001(2) -0.005(2)
C11 0.031(3) 0.029(3) 0.022(2) -0.004(2) -0.013(2) -0.003(2)
C12 0.026(2) 0.022(2) 0.021(2) -0.0035(18) 0.0087(19) 0.0043(19)
C13 0.023(2) 0.026(2) 0.022(2) -0.0029(19) -0.0033(19) 0.0100(19)
C14 0.026(2) 0.026(2) 0.019(2) 0.0035(18) 0.0051(19) 0.0073(19)
C15 0.022(2) 0.027(3) 0.029(3) 0.004(2) -0.006(2) -0.0075(19)
C16 0.029(3) 0.022(2) 0.031(3) -0.002(2) 0.007(2) -0.010(2)
C17 0.035(3) 0.018(2) 0.025(3) 0.0044(19) -0.003(2) -0.011(2)
C18 0.024(2) 0.043(3) 0.013(2) -0.003(2) -0.0050(18) 0.006(2)
C19 0.161(12) 0.061(6) 0.38(3) -0.068(11) -0.224(16) 0.034(7)
C20 0.053(5) 0.056(5) 0.126(8) 0.028(5) -0.051(5) -0.008(4)
C21 0.041(4) 0.089(6) 0.071(5) -0.020(5) -0.036(4) 0.021(4)
C22 0.031(3) 0.047(3) 0.023(3) 0.007(2) -0.005(2) -0.005(2)
C23 0.078(5) 0.042(4) 0.040(4) 0.011(3) 0.009(3) -0.019(3)
C24 0.038(4) 0.091(6) 0.035(3) 0.009(3) 0.017(3) 0.019(4)
C25 0.054(4) 0.024(3) 0.060(4) 0.006(3) -0.009(3) 0.001(3)
C26 0.069(5) 0.073(5) 0.026(3) 0.005(3) 0.020(3) 0.042(4)
C27 0.066(4) 0.029(3) 0.046(4) 0.003(3) 0.007(3) 0.017(3)
C28 0.046(4) 0.073(5) 0.061(5) 0.009(4) 0.018(3) -0.025(4)
C29 0.083(5) 0.048(4) 0.044(4) -0.014(3) 0.008(4) 0.036(4)
C30 0.051(4) 0.038(3) 0.023(3) 0.002(2) 0.006(2) 0.002(3)
C31 0.057(4) 0.028(3) 0.044(3) 0.009(3) -0.015(3) 0.008(3)
C32 0.069(5) 0.030(3) 0.052(4) -0.012(3) -0.007(3) -0.014(3)
C33 0.063(4) 0.034(3) 0.042(4) -0.010(3) -0.019(3) -0.009(3)
C34 0.054(4) 0.027(3) 0.043(3) 0.000(2) 0.010(3) -0.007(3)
C35 0.068(5) 0.034(3) 0.048(4) 0.004(3) -0.012(3) -0.028(3)
C36 0.033(3) 0.043(3) 0.026(3) -0.010(2) -0.008(2) -0.002(2)
C37 0.028(3) 0.036(3) 0.027(2) 0.006(2) -0.0022(19) 0.010(2)
C38 0.025(3) 0.049(3) 0.030(3) 0.001(2) 0.012(2) 0.001(2)
C39 0.037(3) 0.028(3) 0.036(3) -0.014(2) -0.001(2) -0.004(2)
C40 0.035(3) 0.022(2) 0.049(3) -0.006(2) 0.005(2) -0.006(2)
C41 0.038(3) 0.036(3) 0.028(3) -0.007(2) 0.007(2) 0.008(2)
C42 0.052(4) 0.033(3) 0.032(3) -0.009(2) -0.016(3) 0.030(3)
C43 0.014(2) 0.037(3) 0.045(3) 0.001(2) 0.002(2) 0.001(2)
C44 0.026(3) 0.040(3) 0.026(3) 0.002(2) 0.008(2) 0.003(2)
C45 0.028(3) 0.040(3) 0.026(2) -0.007(2) 0.001(2) 0.004(2)
C46 0.022(2) 0.032(3) 0.027(3) 0.003(2) 0.0076(19) -0.004(2)
C47 0.031(3) 0.032(3) 0.015(2) -0.0040(19) 0.0040(19) 0.002(2)
C48 0.038(3) 0.037(3) 0.022(2) 0.009(2) 0.002(2) 0.017(2)
C49 0.072(5) 0.053(4) 0.028(3) 0.001(3) -0.004(3) 0.045(3)
C50 0.036(3) 0.021(2) 0.039(3) -0.005(2) 0.010(2) -0.014(2)
C51 0.033(3) 0.026(3) 0.018(2) 0.0040(18) 0.0054(19) -0.001(2)
C52 0.033(3) 0.028(3) 0.027(3) -0.009(2) -0.001(2) -0.003(2)
C53 0.013(2) 0.039(3) 0.038(3) 0.011(2) 0.002(2) -0.005(2)
C54 0.028(3) 0.042(3) 0.015(2) 0.0011(19) -0.002(2) 0.014(2)
C55 0.019(3) 0.048(4) 0.057(4) -0.014(3) 0.004(2) -0.004(2)
C56 0.024(3) 0.051(4) 0.073(5) 0.008(3) 0.000(3) -0.011(3)
C57 0.033(3) 0.089(6) 0.055(4) 0.013(4) 0.001(3) -0.009(4)
C58 0.038(4) 0.079(5) 0.051(4) -0.022(4) 0.008(3) -0.016(4)
C59 0.032(3) 0.045(3) 0.058(4) -0.011(3) 0.004(3) 0.001(3)
C60 0.070(5) 0.041(4) 0.069(5) 0.003(3) 0.009(4) 0.004(4)
C61 0.035(3) 0.076(5) 0.057(4) 0.032(4) 0.012(3) 0.016(3)
C62 0.041(4) 0.070(5) 0.058(4) -0.009(4) 0.007(3) 0.018(3)
C63 0.029(3) 0.042(4) 0.084(5) -0.002(3) 0.008(3) 0.002(3)
C64 0.041(4) 0.056(4) 0.049(4) 0.014(3) -0.007(3) -0.004(3)
C65 0.021(2) 0.035(3) 0.035(3) -0.007(2) -0.004(2) -0.011(2)

loop_
_atom_type_symbol
_atom_type_description
_atom_type_scat_dispersion_real
_atom_type_scat_dispersion_imag
_atom_type_scat_source
C C 0.0033 0.0016 'International Tables Vol C Tables 4.2.6.8 and 6.1.1.4'
H H 0.0000 0.0000 'International Tables Vol C Tables 4.2.6.8 and 6.1.1.4'
N N 0.0061 0.0033 'International Tables Vol C Tables 4.2.6.8 and 6.1.1.4'
O O 0.0106 0.0060 'International Tables Vol C Tables 4.2.6.8 and 6.1.1.4'
K K 0.2009 0.2494 'International Tables Vol C Tables 4.2.6.8 and 6.1.1.4'
Ge Ge 0.1547 1.8001 'International Tables Vol C Tables 4.2.6.8 and 6.1.1.4'
Tl Tl -2.8358 9.6688 'International Tables Vol C Tables 4.2.6.8 and 6.1.1.4'

loop_
_geom_angle_atom_site_label_1
_geom_angle_atom_site_label_2
_geom_angle_atom_site_label_3
_geom_angle
_geom_angle_site_symmetry_1
_geom_angle_site_symmetry_3
Ge4 Tl1 Ge3 56.045(15) . .
Ge4 Tl1 Ge2 81.283(13) . .
Ge3 Tl1 Ge2 54.660(13) . .
Ge4 Tl1 Ge1 54.359(14) . .
Ge3 Tl1 Ge1 80.811(14) . .
Ge2 Tl1 Ge1 53.777(14) . .
Ge6 Ge1 Ge5 66.986(19) . .
Ge6 Ge1 Ge4 104.53(2) . .
Ge5 Ge1 Ge4 58.345(18) . .
Ge6 Ge1 Ge2 58.101(18) . .
Ge5 Ge1 Ge2 105.33(2) . .
Ge4 Ge1 Ge2 90.57(2) . .
Ge6 Ge1 Tl1 119.08(2) . .
Ge5 Ge1 Tl1 118.01(2) . .
Ge4 Ge1 Tl1 61.081(15) . .
Ge2 Ge1 Tl1 63.020(16) . .
Ge7 Ge2 Ge6 65.896(19) . .
Ge7 Ge2 Ge1 104.20(2) . .
Ge6 Ge2 Ge1 58.418(19) . .
Ge7 Ge2 Ge3 58.093(19) . .
Ge6 Ge2 Ge3 103.83(2) . .
Ge1 Ge2 Ge3 89.88(2) . .
Ge7 Ge2 Tl1 117.69(2) . .
Ge6 Ge2 Tl1 119.56(2) . .
Ge1 Ge2 Tl1 63.203(16) . .
Ge3 Ge2 Tl1 61.048(16) . .
Ge8 Ge3 Ge7 68.174(19) . .
Ge8 Ge3 Ge2 105.42(2) . .
Ge7 Ge3 Ge2 58.066(18) . .
Ge8 Ge3 Ge4 57.512(18) . .
Ge7 Ge3 Ge4 104.56(2) . .
Ge2 Ge3 Ge4 89.87(2) . .
Ge8 Ge3 Tl1 118.59(2) . .
Ge7 Ge3 Tl1 120.82(2) . .
Ge2 Ge3 Tl1 64.292(16) . .
Ge4 Ge3 Tl1 61.962(16) . .
Ge8 Ge4 Ge5 67.33(2) . .
Ge8 Ge4 Ge1 105.00(2) . .
Ge5 Ge4 Ge1 58.567(19) . .
Ge8 Ge4 Ge3 57.834(19) . .
Ge5 Ge4 Ge3 104.52(2) . .
Ge1 Ge4 Ge3 89.68(2) . .
Ge8 Ge4 Tl1 118.94(2) . .
Ge5 Ge4 Tl1 121.60(2) . .
Ge1 Ge4 Tl1 64.560(16) . .
Ge3 Ge4 Tl1 61.993(15) . .
Ge9 Ge5 Ge4 107.90(2) . .
Ge9 Ge5 Ge1 108.23(2) . .
Ge4 Ge5 Ge1 63.088(19) . .
Ge9 Ge5 Ge8 56.780(18) . .
Ge4 Ge5 Ge8 55.887(18) . .
Ge1 Ge5 Ge8 100.22(2) . .
Ge9 Ge5 Ge6 56.723(18) . .
Ge4 Ge5 Ge6 100.52(2) . .
Ge1 Ge5 Ge6 56.472(18) . .
Ge8 Ge5 Ge6 89.503(19) . .
Ge2 Ge6 Ge1 63.481(19) . .
Ge2 Ge6 Ge9 109.13(2) . .
Ge1 Ge6 Ge9 107.91(2) . .
Ge2 Ge6 Ge7 56.902(18) . .
Ge1 Ge6 Ge7 101.47(2) . .
Ge9 Ge6 Ge7 57.515(18) . .
Ge2 Ge6 Ge5 101.76(2) . .
Ge1 Ge6 Ge5 56.542(18) . .
Ge9 Ge6 Ge5 56.297(18) . .
Ge7 Ge6 Ge5 90.94(2) . .
Ge2 Ge7 Ge3 63.84(2) . .
Ge2 Ge7 Ge9 109.19(2) . .
Ge3 Ge7 Ge9 107.69(2) . .
Ge2 Ge7 Ge6 57.202(18) . .
Ge3 Ge7 Ge6 101.78(2) . .
Ge9 Ge7 Ge6 57.280(18) . .
Ge2 Ge7 Ge8 100.86(2) . .
Ge3 Ge7 Ge8 55.832(18) . .
Ge9 Ge7 Ge8 56.208(18) . .
Ge6 Ge7 Ge8 90.041(19) . .
Ge4 Ge8 Ge3 64.65(2) . .
Ge4 Ge8 Ge9 108.38(2) . .
Ge3 Ge8 Ge9 108.10(2) . .
Ge4 Ge8 Ge5 56.783(18) . .
Ge3 Ge8 Ge5 101.93(2) . .
Ge9 Ge8 Ge5 56.412(18) . .
Ge4 Ge8 Ge7 101.08(2) . .
Ge3 Ge8 Ge7 55.994(18) . .
Ge9 Ge8 Ge7 56.493(18) . .
Ge5 Ge8 Ge7 89.510(19) . .
Ge5 Ge9 Ge8 66.808(19) . .
Ge5 Ge9 Ge6 66.980(19) . .
Ge8 Ge9 Ge6 101.49(2) . .
Ge5 Ge9 Ge7 102.15(2) . .
Ge8 Ge9 Ge7 67.299(19) . .
Ge6 Ge9 Ge7 65.206(19) . .
O2 K1 O3 115.25(10) . .
O2 K1 O1 139.92(10) . .
O3 K1 O1 99.32(10) . .
O2 K1 O5 99.50(10) . .
O3 K1 O5 139.90(10) . .
O1 K1 O5 59.77(10) . .
O2 K1 O4 60.95(9) . .
O3 K1 O4 95.35(10) . .
O1 K1 O4 97.82(10) . .
O5 K1 O4 119.73(10) . .
O2 K1 O6 96.17(10) . .
O3 K1 O6 60.53(9) . .
O1 K1 O6 119.14(10) . .
O5 K1 O6 97.99(10) . .
O4 K1 O6 137.46(10) . .
O2 K1 N1 61.34(10) . .
O3 K1 N1 118.76(11) . .
O1 K1 N1 119.37(10) . .
O5 K1 N1 60.79(10) . .
O4 K1 N1 121.14(10) . .
O6 K1 N1 59.50(10) . .
O2 K1 N2 118.72(10) . .
O3 K1 N2 60.79(11) . .
O1 K1 N2 60.91(10) . .
O5 K1 N2 119.56(11) . .
O4 K1 N2 59.02(10) . .
O6 K1 N2 120.07(11) . .
N1 K1 N2 179.54(12) . .
O11 K2 O7 121.54(15) . .
O11 K2 O12 60.81(11) . .
O7 K2 O12 100.42(11) . .
O11 K2 O9 101.19(13) . .
O7 K2 O9 60.33(13) . .
O12 K2 O9 143.73(12) . .
O11 K2 O8 140.42(15) . .
O7 K2 O8 93.83(16) . .
O12 K2 O8 98.43(13) . .
O9 K2 O8 112.42(15) . .
O11 K2 O10 95.08(14) . .
O7 K2 O10 139.85(15) . .
O12 K2 O10 112.51(13) . .
O9 K2 O10 99.57(14) . .
O8 K2 O10 60.10(14) . .
O11 K2 N4 62.18(12) . .
O7 K2 N4 120.10(15) . .
O12 K2 N4 121.39(12) . .
O9 K2 N4 60.69(14) . .
O8 K2 N4 117.29(13) . .
O10 K2 N4 60.55(13) . .
O11 K2 N9 120.58(13) . .
O7 K2 N9 61.22(14) . .
O12 K2 N9 60.73(12) . .
O9 K2 N9 119.80(14) . .
O8 K2 N9 58.97(14) . .
O10 K2 N9 116.01(14) . .
N4 K2 N9 176.26(14) . .
O11 K2 C19 149.9(4) . .
O7 K2 C19 76.4(3) . .
O12 K2 C19 94.0(4) . .
O9 K2 C19 108.9(4) . .
O8 K2 C19 19.0(2) . .
O10 K2 C19 78.95(19) . .
N4 K2 C19 133.3(2) . .
N9 K2 C19 43.0(2) . .
O15 K3 O15 140.42(16) . 8_665
O15 K3 O14 117.02(11) . 8_665
O15 K3 O14 97.61(10) 8_665 8_665
O15 K3 O14 97.61(10) . .
O15 K3 O14 117.02(11) 8_665 .
O14 K3 O14 59.90(13) 8_665 .
O15 K3 O13 97.62(11) . .
O15 K3 O13 61.05(10) 8_665 .
O14 K3 O13 139.81(11) 8_665 .
O14 K3 O13 97.78(10) . .
O15 K3 O13 61.05(10) . 8_665
O15 K3 O13 97.62(11) 8_665 8_665
O14 K3 O13 97.78(10) 8_665 8_665
O14 K3 O13 139.81(11) . 8_665
O13 K3 O13 117.48(15) . 8_665
O15 K3 N5 62.13(11) . .
O15 K3 N5 118.42(11) 8_665 .
O14 K3 N5 118.72(11) 8_665 .
O14 K3 N5 59.83(10) . .
O13 K3 N5 59.19(11) . .
O13 K3 N5 121.70(11) 8_665 .
O15 K3 N5 118.42(11) . 8_665
O15 K3 N5 62.14(11) 8_665 8_665
O14 K3 N5 59.83(10) 8_665 8_665
O14 K3 N5 118.72(11) . 8_665
O13 K3 N5 121.70(11) . 8_665
O13 K3 N5 59.19(11) 8_665 8_665
N5 K3 N5 178.54(17) . 8_665
O16 K4 O16 138.46(14) . 8_666
O16 K4 O18 97.09(10) . .
O16 K4 O18 119.40(11) 8_666 .
O16 K4 O18 119.41(11) . 8_666
O16 K4 O18 97.09(10) 8_666 8_666
O18 K4 O18 59.90(13) . 8_666
O16 K4 O17 61.04(9) . 8_666
O16 K4 O17 96.48(10) 8_666 8_666
O18 K4 O17 138.89(11) . 8_666
O18 K4 O17 98.85(10) 8_666 8_666
O16 K4 O17 96.48(10) . .
O16 K4 O17 61.04(9) 8_666 .
O18 K4 O17 98.85(10) . .
O18 K4 O17 138.89(11) 8_666 .
O17 K4 O17 116.86(15) 8_666 .
O16 K4 N6 119.42(11) . 8_666
O16 K4 N6 60.84(10) 8_666 8_666
O18 K4 N6 119.28(10) . 8_666
O18 K4 N6 60.09(10) 8_666 8_666
O17 K4 N6 59.79(10) 8_666 8_666
O17 K4 N6 120.60(10) . 8_666
O16 K4 N6 60.84(10) . .
O16 K4 N6 119.41(11) 8_666 .
O18 K4 N6 60.09(10) . .
O18 K4 N6 119.29(10) 8_666 .
O17 K4 N6 120.60(10) 8_666 .
O17 K4 N6 59.78(10) . .
N6 K4 N6 179.37(16) 8_666 .
C1 O1 C9 110.2(4) . .
C1 O1 K1 115.8(3) . .
C9 O1 K1 116.4(3) . .
C7 O2 C14 109.4(4) . .
C7 O2 K1 118.4(3) . .
C14 O2 K1 115.0(3) . .
C2 O3 C13 110.1(4) . .
C2 O3 K1 117.4(3) . .
C13 O3 K1 116.2(3) . .
C8 O4 C12 109.8(3) . .
C8 O4 K1 119.8(3) . .
C12 O4 K1 112.2(3) . .
C18 O5 C11 110.6(4) . .
C18 O5 K1 114.5(3) . .
C11 O5 K1 117.7(3) . .
C10 O6 C3 111.0(4) . .
C10 O6 K1 118.9(3) . .
C3 O6 K1 111.3(3) . .
C29 O7 C26 110.8(5) . .
C29 O7 K2 121.3(4) . .
C26 O7 K2 116.3(4) . .
C19 O8 C21 125.5(9) . .
C19 O8 K2 111.9(6) . .
C21 O8 K2 105.1(4) . .
C28 O9 C24 112.4(5) . .
C28 O9 K2 116.7(4) . .
C24 O9 K2 113.6(4) . .
C31 O10 C20 113.4(5) . .
C31 O10 K2 114.0(4) . .
C20 O10 K2 114.1(4) . .
C33 O11 C36 111.5(4) . .
C33 O11 K2 118.4(3) . .
C36 O11 K2 118.3(3) . .
C30 O12 C22 111.4(4) . .
C30 O12 K2 120.4(3) . .
C22 O12 K2 112.9(3) . .
C39 O13 C40 110.9(4) . .
C39 O13 K3 120.9(3) . .
C40 O13 K3 113.4(3) . .
C37 O14 C42 110.9(4) . .
C37 O14 K3 120.9(3) . .
C42 O14 K3 115.9(3) . .
C38 O15 C43 110.9(4) . .
C38 O15 K3 118.3(3) . .
C43 O15 K3 114.2(3) . .
C46 O16 C53 109.8(4) . .
C46 O16 K4 117.4(3) . .
C53 O16 K4 113.6(3) . .
C52 O17 C50 110.4(4) . .
C52 O17 K4 118.3(3) . .
C50 O17 K4 113.5(3) . .
C49 O18 C48 111.0(4) . .
C49 O18 K4 115.3(3) . .
C48 O18 K4 120.2(3) . .
C17 N1 C5 111.6(4) . .
C17 N1 C15 109.9(4) . .
C5 N1 C15 109.2(4) . .
C17 N1 K1 109.9(3) . .
C5 N1 K1 107.6(3) . .
C15 N1 K1 108.7(3) . .
C65 N2 C16 111.0(4) . .
C65 N2 C6 110.3(4) . .
C16 N2 C6 108.4(4) . .
C65 N2 K1 108.5(3) . .
C16 N2 K1 110.6(3) . .
C6 N2 K1 108.0(3) . .
C23 N4 C35 111.5(5) . .
C23 N4 C25 109.3(5) . .
C35 N4 C25 109.5(5) . .
C23 N4 K2 109.8(4) . .
C35 N4 K2 106.8(3) . .
C25 N4 K2 109.9(3) . .
C41 N5 C45 109.7(4) . .
C41 N5 C44 111.3(4) . .
C45 N5 C44 110.2(4) . .
C41 N5 K3 110.4(3) . .
C45 N5 K3 109.8(3) . .
C44 N5 K3 105.3(3) . .
C47 N6 C54 109.3(4) . .
C47 N6 C51 109.8(4) . .
C54 N6 C51 110.0(4) . .
C47 N6 K4 110.5(3) . .
C54 N6 K4 109.3(3) . .
C51 N6 K4 107.9(3) . .
C55 N7 C59 115.9(6) . .
C64 N8 C60 115.0(6) . .
C27 N9 C32 112.0(5) . .
C27 N9 C34 111.1(5) . .
C32 N9 C34 109.7(5) . .
C27 N9 K2 105.4(4) . .
C32 N9 K2 110.3(3) . .
C34 N9 K2 108.3(3) . .
O1 C1 C18 108.4(4) . .
O1 C1 H1A 110.0 . .
C18 C1 H1A 110.0 . .
O1 C1 H1B 110.0 . .
C18 C1 H1B 110.0 . .
H1A C1 H1B 108.4 . .
O3 C2 C65 109.6(4) . .
O3 C2 H2A 109.7 . .
C65 C2 H2A 109.7 . .
O3 C2 H2B 109.7 . .
C65 C2 H2B 109.7 . .
H2A C2 H2B 108.2 . .
O6 C3 C13 109.6(4) . .
O6 C3 H3A 109.8 . .
C13 C3 H3A 109.8 . .
O6 C3 H3B 109.8 . .
C13 C3 H3B 109.8 . .
H3A C3 H3B 108.2 . .
N1 C5 C7 115.2(4) . .
N1 C5 H5A 108.5 . .
C7 C5 H5A 108.5 . .
N1 C5 H5B 108.5 . .
C7 C5 H5B 108.5 . .
H5A C5 H5B 107.5 . .
N2 C6 C9 114.5(4) . .
N2 C6 H6A 108.6 . .
C9 C6 H6A 108.6 . .
N2 C6 H6B 108.6 . .
C9 C6 H6B 108.6 . .
H6A C6 H6B 107.6 . .
O2 C7 C5 109.8(4) . .
O2 C7 H7B 109.7 . .
C5 C7 H7B 109.7 . .
O2 C7 H7C 109.7 . .
C5 C7 H7C 109.7 . .
H7B C7 H7C 108.2 . .
O4 C8 C16 108.1(4) . .
O4 C8 H8B 110.1 . .
C16 C8 H8B 110.1 . .
O4 C8 H8C 110.1 . .
C16 C8 H8C 110.1 . .
H8B C8 H8C 108.4 . .
O1 C9 C6 109.6(4) . .
O1 C9 H9A 109.8 . .
C6 C9 H9A 109.8 . .
O1 C9 H9B 109.8 . .
C6 C9 H9B 109.8 . .
H9A C9 H9B 108.2 . .
O6 C10 C17 109.5(4) . .
O6 C10 H10A 109.8 . .
C17 C10 H10A 109.8 . .
O6 C10 H10B 109.8 . .
C17 C10 H10B 109.8 . .
H10A C10 H10B 108.2 . .
O5 C11 C15 109.5(4) . .
O5 C11 H11A 109.8 . .
C15 C11 H11A 109.8 . .
O5 C11 H11B 109.8 . .
C15 C11 H11B 109.8 . .
H11A C11 H11B 108.2 . .
O4 C12 C14 108.1(4) . .
O4 C12 H12A 110.1 . .
C14 C12 H12A 110.1 . .
O4 C12 H12B 110.1 . .
C14 C12 H12B 110.1 . .
H12A C12 H12B 108.4 . .
O3 C13 C3 109.6(4) . .
O3 C13 H13A 109.8 . .
C3 C13 H13A 109.8 . .
O3 C13 H13B 109.8 . .
C3 C13 H13B 109.8 . .
H13A C13 H13B 108.2 . .
O2 C14 C12 109.6(4) . .
O2 C14 H14A 109.8 . .
C12 C14 H14A 109.8 . .
O2 C14 H14B 109.8 . .
C12 C14 H14B 109.8 . .
H14A C14 H14B 108.2 . .
N1 C15 C11 113.6(4) . .
N1 C15 H15A 108.8 . .
C11 C15 H15A 108.8 . .
N1 C15 H15B 108.8 . .
C11 C15 H15B 108.8 . .
H15A C15 H15B 107.7 . .
N2 C16 C8 113.2(4) . .
N2 C16 H16A 108.9 . .
C8 C16 H16A 108.9 . .
N2 C16 H16B 108.9 . .
C8 C16 H16B 108.9 . .
H16A C16 H16B 107.7 . .
N1 C17 C10 114.1(4) . .
N1 C17 H17A 108.7 . .
C10 C17 H17A 108.7 . .
N1 C17 H17B 108.7 . .
C10 C17 H17B 108.7 . .
H17A C17 H17B 107.6 . .
O5 C18 C1 109.2(4) . .
O5 C18 H18A 109.8 . .
C1 C18 H18A 109.8 . .
O5 C18 H18B 109.8 . .
C1 C18 H18B 109.8 . .
H18A C18 H18B 108.3 . .
O8 C19 C32 127.2(12) . .
O8 C19 K2 49.1(4) . .
C32 C19 K2 89.8(5) . .
O8 C19 H19A 105.5 . .
C32 C19 H19A 105.5 . .
K2 C19 H19A 153.8 . .
O8 C19 H19B 105.5 . .
C32 C19 H19B 105.5 . .
K2 C19 H19B 89.6 . .
H19A C19 H19B 106.1 . .
C21 C20 O10 113.2(7) . .
C21 C20 H20A 108.9 . .
O10 C20 H20A 108.9 . .
C21 C20 H20B 108.9 . .
O10 C20 H20B 108.9 . .
H20A C20 H20B 107.7 . .
C20 C21 O8 109.7(7) . .
C20 C21 H21A 109.7 . .
O8 C21 H21A 109.7 . .
C20 C21 H21B 109.7 . .
O8 C21 H21B 109.7 . .
H21A C21 H21B 108.2 . .
O12 C22 C36 109.2(4) . .
O12 C22 H22A 109.8 . .
C36 C22 H22A 109.8 . .
O12 C22 H22B 109.8 . .
C36 C22 H22B 109.8 . .
H22A C22 H22B 108.3 . .
N4 C23 C28 114.9(6) . .
N4 C23 H23A 108.6 . .
C28 C23 H23A 108.6 . .
N4 C23 H23B 108.6 . .
C28 C23 H23B 108.6 . .
H23A C23 H23B 107.5 . .
O9 C24 C26 110.0(6) . .
O9 C24 H24A 109.7 . .
C26 C24 H24A 109.7 . .
O9 C24 H24B 109.7 . .
C26 C24 H24B 109.7 . .
H24A C24 H24B 108.2 . .
N4 C25 C31 114.1(5) . .
N4 C25 H25A 108.7 . .
C31 C25 H25A 108.7 . .
N4 C25 H25B 108.7 . .
C31 C25 H25B 108.7 . .
H25A C25 H25B 107.6 . .
O7 C26 C24 109.2(6) . .
O7 C26 H26A 109.8 . .
C24 C26 H26A 109.8 . .
O7 C26 H26B 109.8 . .
C24 C26 H26B 109.8 . .
H26A C26 H26B 108.3 . .
N9 C27 C29 115.8(5) . .
N9 C27 H27A 108.3 . .
C29 C27 H27A 108.3 . .
N9 C27 H27B 108.3 . .
C29 C27 H27B 108.3 . .
H27A C27 H27B 107.4 . .
O9 C28 C23 107.9(5) . .
O9 C28 H28A 110.1 . .
C23 C28 H28A 110.1 . .
O9 C28 H28B 110.1 . .
C23 C28 H28B 110.1 . .
H28A C28 H28B 108.4 . .
O7 C29 C27 110.0(5) . .
O7 C29 H29A 109.7 . .
C27 C29 H29A 109.7 . .
O7 C29 H29B 109.7 . .
C27 C29 H29B 109.7 . .
H29A C29 H29B 108.2 . .
O12 C30 C34 109.7(5) . .
O12 C30 H30A 109.7 . .
C34 C30 H30A 109.7 . .
O12 C30 H30B 109.7 . .
C34 C30 H30B 109.7 . .
H30A C30 H30B 108.2 . .
O10 C31 C25 108.7(5) . .
O10 C31 H31A 110.0 . .
C25 C31 H31A 110.0 . .
O10 C31 H31B 110.0 . .
C25 C31 H31B 110.0 . .
H31A C31 H31B 108.3 . .
C19 C32 N9 116.7(6) . .
C19 C32 H32A 108.1 . .
N9 C32 H32A 108.1 . .
C19 C32 H32B 108.1 . .
N9 C32 H32B 108.1 . .
H32A C32 H32B 107.3 . .
O11 C33 C35 110.4(5) . .
O11 C33 H33A 109.6 . .
C35 C33 H33A 109.6 . .
O11 C33 H33B 109.6 . .
C35 C33 H33B 109.6 . .
H33A C33 H33B 108.1 . .
N9 C34 C30 116.0(5) . .
N9 C34 H34A 108.3 . .
C30 C34 H34A 108.3 . .
N9 C34 H34B 108.3 . .
C30 C34 H34B 108.3 . .
H34A C34 H34B 107.4 . .
N4 C35 C33 116.1(5) . .
N4 C35 H35A 108.3 . .
C33 C35 H35A 108.3 . .
N4 C35 H35B 108.3 . .
C33 C35 H35B 108.3 . .
H35A C35 H35B 107.4 . .
O11 C36 C22 109.3(4) . .
O11 C36 H36A 109.8 . .
C22 C36 H36A 109.8 . .
O11 C36 H36B 109.8 . .
C22 C36 H36B 109.8 . .
H36A C36 H36B 108.3 . .
O14 C37 C45 109.6(4) . .
O14 C37 H37A 109.8 . .
C45 C37 H37A 109.8 . .
O14 C37 H37B 109.8 . .
C45 C37 H37B 109.8 . .
H37A C37 H37B 108.2 . .
O15 C38 C44 109.8(4) . .
O15 C38 H38A 109.7 . .
C44 C38 H38A 109.7 . .
O15 C38 H38B 109.7 . .
C44 C38 H38B 109.7 . .
H38A C38 H38B 108.2 . .
O13 C39 C41 109.5(4) . .
O13 C39 H39A 109.8 . .
C41 C39 H39A 109.8 . .
O13 C39 H39B 109.8 . .
C41 C39 H39B 109.8 . .
H39A C39 H39B 108.2 . .
O13 C40 C43 109.3(4) . 8_665
O13 C40 H40A 109.8 . .
C43 C40 H40A 109.8 8_665 .
O13 C40 H40B 109.8 . .
C43 C40 H40B 109.8 8_665 .
H40A C40 H40B 108.3 . .
N5 C41 C39 113.7(4) . .
N5 C41 H41A 108.8 . .
C39 C41 H41A 108.8 . .
N5 C41 H41B 108.8 . .
C39 C41 H41B 108.8 . .
H41A C41 H41B 107.7 . .
O14 C42 C42 109.1(4) . 8_665
O14 C42 H42A 109.9 . .
C42 C42 H42A 109.9 8_665 .
O14 C42 H42B 109.9 . .
C42 C42 H42B 109.9 8_665 .
H42A C42 H42B 108.3 . .
O15 C43 C40 109.3(4) . 8_665
O15 C43 H43A 109.8 . .
C40 C43 H43A 109.8 8_665 .
O15 C43 H43B 109.8 . .
C40 C43 H43B 109.8 8_665 .
H43A C43 H43B 108.3 . .
N5 C44 C38 114.3(4) . .
N5 C44 H44A 108.7 . .
C38 C44 H44A 108.7 . .
N5 C44 H44B 108.7 . .
C38 C44 H44B 108.7 . .
H44A C44 H44B 107.6 . .
N5 C45 C37 113.6(4) . .
N5 C45 H45A 108.8 . .
C37 C45 H45A 108.8 . .
N5 C45 H45B 108.8 . .
C37 C45 H45B 108.8 . .
H45A C45 H45B 107.7 . .
O16 C46 C51 109.4(4) . .
O16 C46 H46A 109.8 . .
C51 C46 H46A 109.8 . .
O16 C46 H46B 109.8 . .
C51 C46 H46B 109.8 . .
H46A C46 H46B 108.2 . .
N6 C47 C52 113.0(4) . .
N6 C47 H47A 109.0 . .
C52 C47 H47A 109.0 . .
N6 C47 H47B 109.0 . .
C52 C47 H47B 109.0 . .
H47A C47 H47B 107.8 . .
O18 C48 C54 109.4(4) . .
O18 C48 H48A 109.8 . .
C54 C48 H48A 109.8 . .
O18 C48 H48B 109.8 . .
C54 C48 H48B 109.8 . .
H48A C48 H48B 108.2 . .
O18 C49 C49 108.6(5) . 8_666
O18 C49 H49A 110.0 . .
C49 C49 H49A 110.0 8_666 .
O18 C49 H49B 110.0 . .
C49 C49 H49B 110.0 8_666 .
H49A C49 H49B 108.4 . .
O17 C50 C53 109.7(4) . 8_666
O17 C50 H50A 109.7 . .
C53 C50 H50A 109.7 8_666 .
O17 C50 H50B 109.7 . .
C53 C50 H50B 109.7 8_666 .
H50A C50 H50B 108.2 . .
N6 C51 C46 113.2(4) . .
N6 C51 H51A 108.9 . .
C46 C51 H51A 108.9 . .
N6 C51 H51B 108.9 . .
C46 C51 H51B 108.9 . .
H51A C51 H51B 107.8 . .
O17 C52 C47 109.5(4) . .
O17 C52 H52A 109.8 . .
C47 C52 H52A 109.8 . .
O17 C52 H52B 109.8 . .
C47 C52 H52B 109.8 . .
H52A C52 H52B 108.2 . .
O16 C53 C50 109.0(4) . 8_666
O16 C53 H53A 109.9 . .
C50 C53 H53A 109.9 8_666 .
O16 C53 H53B 109.9 . .
C50 C53 H53B 109.9 8_666 .
H53A C53 H53B 108.3 . .
N6 C54 C48 114.4(4) . .
N6 C54 H54A 108.7 . .
C48 C54 H54A 108.7 . .
N6 C54 H54B 108.7 . .
C48 C54 H54B 108.7 . .
H54A C54 H54B 107.6 . .
N7 C55 C56 124.7(6) . .
N7 C55 H55A 117.6 . .
C56 C55 H55A 117.6 . .
C55 C56 C57 119.2(7) . .
C55 C56 H56A 120.4 . .
C57 C56 H56A 120.4 . .
C56 C57 C58 117.4(7) . .
C56 C57 H57A 121.3 . .
C58 C57 H57A 121.3 . .
C59 C58 C57 119.0(7) . .
C59 C58 H58A 120.5 . .
C57 C58 H58A 120.5 . .
N7 C59 C58 123.7(6) . .
N7 C59 H59A 118.1 . .
C58 C59 H59A 118.1 . .
N8 C60 C61 123.2(7) . .
N8 C60 H60A 118.4 . .
C61 C60 H60A 118.4 . .
C62 C61 C60 117.6(7) . .
C62 C61 H61A 121.2 . .
C60 C61 H61A 121.2 . .
C63 C62 C61 120.3(7) . .
C63 C62 H62A 119.8 . .
C61 C62 H62A 119.8 . .
C62 C63 C64 119.0(7) . .
C62 C63 H63A 120.5 . .
C64 C63 H63A 120.5 . .
N8 C64 C63 124.7(7) . .
N8 C64 H64A 117.7 . .
C63 C64 H64A 117.7 . .
N2 C65 C2 115.1(4) . .
N2 C65 H65A 108.5 . .
C2 C65 H65A 108.5 . .
N2 C65 H65B 108.5 . .
C2 C65 H65B 108.5 . .
H65A C65 H65B 107.5 . .

loop_
_geom_bond_atom_site_label_1
_geom_bond_atom_site_label_2
_geom_bond_distance
_geom_bond_site_symmetry_2
Tl1 Ge4 2.9049(5) .
Tl1 Ge3 2.9058(6) .
Tl1 Ge2 2.9921(5) .
Tl1 Ge1 2.9969(6) .
Ge1 Ge6 2.5787(7) .
Ge1 Ge5 2.5808(7) .
Ge1 Ge4 2.6971(7) .
Ge1 Ge2 2.7086(7) .
Ge2 Ge7 2.5612(7) .
Ge2 Ge6 2.5699(7) .
Ge2 Ge3 2.7089(7) .
Ge3 Ge8 2.5571(7) .
Ge3 Ge7 2.5620(7) .
Ge3 Ge4 2.7300(7) .
Ge4 Ge8 2.5480(7) .
Ge4 Ge5 2.5747(7) .
Ge5 Ge9 2.5736(7) .
Ge5 Ge8 2.8398(7) .
Ge5 Ge6 2.8472(7) .
Ge6 Ge9 2.5863(7) .
Ge6 Ge7 2.7907(7) .
Ge7 Ge9 2.5931(7) .
Ge7 Ge8 2.8690(7) .
Ge8 Ge9 2.5845(7) .
K1 O2 2.767(3) .
K1 O3 2.795(3) .
K1 O1 2.830(3) .
K1 O5 2.836(3) .
K1 O4 2.865(3) .
K1 O6 2.875(3) .
K1 N1 3.000(4) .
K1 N2 3.021(4) .
K2 O11 2.734(4) .
K2 O7 2.767(4) .
K2 O12 2.810(4) .
K2 O9 2.834(4) .
K2 O8 2.847(5) .
K2 O10 2.869(5) .
K2 N4 2.965(5) .
K2 N9 2.986(5) .
K2 C19 3.497(10) .
K3 O15 2.772(3) .
K3 O15 2.772(3) 8_665
K3 O14 2.818(3) 8_665
K3 O14 2.818(3) .
K3 O13 2.826(3) .
K3 O13 2.826(3) 8_665
K3 N5 2.995(4) .
K3 N5 2.995(4) 8_665
K4 O16 2.803(3) .
K4 O16 2.803(3) 8_666
K4 O18 2.816(3) .
K4 O18 2.816(3) 8_666
K4 O17 2.829(3) 8_666
K4 O17 2.829(3) .
K4 N6 3.015(4) 8_666
K4 N6 3.015(4) .
O1 C1 1.430(6) .
O1 C9 1.437(6) .
O2 C7 1.424(6) .
O2 C14 1.427(6) .
O3 C2 1.427(6) .
O3 C13 1.439(6) .
O4 C8 1.417(6) .
O4 C12 1.433(5) .
O5 C18 1.428(6) .
O5 C11 1.430(6) .
O6 C10 1.416(6) .
O6 C3 1.425(5) .
O7 C29 1.404(9) .
O7 C26 1.428(7) .
O8 C19 1.230(11) .
O8 C21 1.499(9) .
O9 C28 1.423(9) .
O9 C24 1.445(8) .
O10 C31 1.423(7) .
O10 C20 1.424(8) .
O11 C33 1.430(7) .
O11 C36 1.439(7) .
O12 C30 1.430(7) .
O12 C22 1.435(6) .
O13 C39 1.411(7) .
O13 C40 1.432(6) .
O14 C37 1.434(6) .
O14 C42 1.436(6) .
O15 C38 1.419(6) .
O15 C43 1.426(6) .
O16 C46 1.434(6) .
O16 C53 1.444(6) .
O17 C52 1.424(6) .
O17 C50 1.442(6) .
O18 C49 1.418(6) .
O18 C48 1.431(6) .
N1 C17 1.465(6) .
N1 C5 1.470(6) .
N1 C15 1.472(6) .
N2 C65 1.465(7) .
N2 C16 1.472(6) .
N2 C6 1.482(6) .
N4 C23 1.439(8) .
N4 C35 1.452(7) .
N4 C25 1.466(8) .
N5 C41 1.454(7) .
N5 C45 1.478(7) .
N5 C44 1.480(7) .
N6 C47 1.463(6) .
N6 C54 1.473(6) .
N6 C51 1.474(6) .
N7 C55 1.330(8) .
N7 C59 1.347(8) .
N8 C64 1.331(9) .
N8 C60 1.357(9) .
N9 C27 1.461(8) .
N9 C32 1.466(8) .
N9 C34 1.468(7) .
C1 C18 1.500(8) .
C1 H1A 0.9900 .
C1 H1B 0.9900 .
C2 C65 1.497(8) .
C2 H2A 0.9900 .
C2 H2B 0.9900 .
C3 C13 1.492(7) .
C3 H3A 0.9900 .
C3 H3B 0.9900 .
C5 C7 1.495(8) .
C5 H5A 0.9900 .
C5 H5B 0.9900 .
C6 C9 1.488(8) .
C6 H6A 0.9900 .
C6 H6B 0.9900 .
C7 H7B 0.9900 .
C7 H7C 0.9900 .
C8 C16 1.517(7) .
C8 H8B 0.9900 .
C8 H8C 0.9900 .
C9 H9A 0.9900 .
C9 H9B 0.9900 .
C10 C17 1.493(7) .
C10 H10A 0.9900 .
C10 H10B 0.9900 .
C11 C15 1.514(7) .
C11 H11A 0.9900 .
C11 H11B 0.9900 .
C12 C14 1.509(7) .
C12 H12A 0.9900 .
C12 H12B 0.9900 .
C13 H13A 0.9900 .
C13 H13B 0.9900 .
C14 H14A 0.9900 .
C14 H14B 0.9900 .
C15 H15A 0.9900 .
C15 H15B 0.9900 .
C16 H16A 0.9900 .
C16 H16B 0.9900 .
C17 H17A 0.9900 .
C17 H17B 0.9900 .
C18 H18A 0.9900 .
C18 H18B 0.9900 .
C19 C32 1.382(14) .
C19 H19A 0.9900 .
C19 H19B 0.9900 .
C20 C21 1.369(12) .
C20 H20A 0.9900 .
C20 H20B 0.9900 .
C21 H21A 0.9900 .
C21 H21B 0.9900 .
C22 C36 1.493(8) .
C22 H22A 0.9900 .
C22 H22B 0.9900 .
C23 C28 1.522(11) .
C23 H23A 0.9900 .
C23 H23B 0.9900 .
C24 C26 1.465(12) .
C24 H24A 0.9900 .
C24 H24B 0.9900 .
C25 C31 1.483(9) .
C25 H25A 0.9900 .
C25 H25B 0.9900 .
C26 H26A 0.9900 .
C26 H26B 0.9900 .
C27 C29 1.500(10) .
C27 H27A 0.9900 .
C27 H27B 0.9900 .
C28 H28A 0.9900 .
C28 H28B 0.9900 .
C29 H29A 0.9900 .
C29 H29B 0.9900 .
C30 C34 1.496(9) .
C30 H30A 0.9900 .
C30 H30B 0.9900 .
C31 H31A 0.9900 .
C31 H31B 0.9900 .
C32 H32A 0.9900 .
C32 H32B 0.9900 .
C33 C35 1.484(9) .
C33 H33A 0.9900 .
C33 H33B 0.9900 .
C34 H34A 0.9900 .
C34 H34B 0.9900 .
C35 H35A 0.9900 .
C35 H35B 0.9900 .
C36 H36A 0.9900 .
C36 H36B 0.9900 .
C37 C45 1.497(7) .
C37 H37A 0.9900 .
C37 H37B 0.9900 .
C38 C44 1.513(7) .
C38 H38A 0.9900 .
C38 H38B 0.9900 .
C39 C41 1.496(8) .
C39 H39A 0.9900 .
C39 H39B 0.9900 .
C40 C43 1.492(8) 8_665
C40 H40A 0.9900 .
C40 H40B 0.9900 .
C41 H41A 0.9900 .
C41 H41B 0.9900 .
C42 C42 1.499(12) 8_665
C42 H42A 0.9900 .
C42 H42B 0.9900 .
C43 C40 1.493(8) 8_665
C43 H43A 0.9900 .
C43 H43B 0.9900 .
C44 H44A 0.9900 .
C44 H44B 0.9900 .
C45 H45A 0.9900 .
C45 H45B 0.9900 .
C46 C51 1.498(7) .
C46 H46A 0.9900 .
C46 H46B 0.9900 .
C47 C52 1.511(7) .
C47 H47A 0.9900 .
C47 H47B 0.9900 .
C48 C54 1.505(7) .
C48 H48A 0.9900 .
C48 H48B 0.9900 .
C49 C49 1.511(13) 8_666
C49 H49A 0.9900 .
C49 H49B 0.9900 .
C50 C53 1.486(8) 8_666
C50 H50A 0.9900 .
C50 H50B 0.9900 .
C51 H51A 0.9900 .
C51 H51B 0.9900 .
C52 H52A 0.9900 .
C52 H52B 0.9900 .
C53 C50 1.486(8) 8_666
C53 H53A 0.9900 .
C53 H53B 0.9900 .
C54 H54A 0.9900 .
C54 H54B 0.9900 .
C55 C56 1.350(10) .
C55 H55A 0.9500 .
C56 C57 1.384(11) .
C56 H56A 0.9500 .
C57 C58 1.392(11) .
C57 H57A 0.9500 .
C58 C59 1.361(10) .
C58 H58A 0.9500 .
C59 H59A 0.9500 .
C60 C61 1.381(11) .
C60 H60A 0.9500 .
C61 C62 1.364(11) .
C61 H61A 0.9500 .
C62 C63 1.333(11) .
C62 H62A 0.9500 .
C63 C64 1.356(10) .
C63 H63A 0.9500 .
C64 H64A 0.9500 .
C65 H65A 0.9900 .
C65 H65B 0.9900 .
